data_7017466
loop_
_publ_author_name
'Hu, Ting-Chuan'
'Hsiao, Pei-I'
'Wang, Tsang-Hsiu'
'Yang, Yu-Wen'
'Chang, Chih-Yun'
'Wu, Yuan-Hsun'
'Sun, Wei-Chen'
'Yu, Ming-Shiuan'
'Lee, Ching-Yu'
'Lo, Yih-Hsing'

_publ_section_title
;
 Ruthenium-catalyzed oxidation of a carbon-carbon triple bond: facile
 syntheses of alkenyl 1,2-diketones from alkynes.
;
_journal_issue 47
_journal_name_full 'Dalton transactions (Cambridge, England : 2003)'
_journal_page_first 12663
_journal_page_last 12666
_journal_paper_doi 10.1039/c1dt11642h
_journal_volume 40
_journal_year 2011
_chemical_formula_moiety 'C45 H40 B N6 O2 P Ru D 0.79(C~7~H~8~)'
_chemical_formula_sum 'C50.53 H46.32 B N6 O2 P Ru'
_chemical_formula_weight 912.29
_chemical_name_systematic
;
?
;
_space_group_IT_number 2
_symmetry_cell_setting triclinic
_symmetry_space_group_name_Hall '-P 1'
_symmetry_space_group_name_H-M 'P -1'
_atom_sites_solution_hydrogens geom
_atom_sites_solution_primary direct
_atom_sites_solution_secondary difmap
_audit_creation_method SHELXL-97
_cell_angle_alpha 89.086(2)
_cell_angle_beta 77.852(2)
_cell_angle_gamma 83.264(2)
_cell_formula_units_Z 2
_cell_length_a 10.1964(4)
_cell_length_b 12.4327(4)
_cell_length_c 18.4795(7)
_cell_measurement_reflns_used 0
_cell_measurement_temperature 200(2)
_cell_measurement_theta_max 0
_cell_measurement_theta_min 0
_cell_volume 2274.27(15)
_computing_molecular_graphics 'Ortep-3 for Windows (Farrugia, 1997)'
_computing_publication_material 'WinGX publication routines (Farrugia, 1999)'
_computing_structure_refinement 'SHELXL-97 (Sheldrick, 1997)'
_computing_structure_solution 'SHELXS-86 (Sheldrick, 1986)'
_diffrn_ambient_temperature 200(2)
_diffrn_measured_fraction_theta_full 0.975
_diffrn_measured_fraction_theta_max 0.975
_diffrn_radiation_monochromator graphite
_diffrn_radiation_source 'fine-focus sealed tube'
_diffrn_radiation_type MoK\a
_diffrn_radiation_wavelength 0.71073
_diffrn_reflns_av_R_equivalents 0.0365
_diffrn_reflns_av_sigmaI/netI 0.0658
_diffrn_reflns_limit_h_max 12
_diffrn_reflns_limit_h_min -10
_diffrn_reflns_limit_k_max 12
_diffrn_reflns_limit_k_min -14
_diffrn_reflns_limit_l_max 21
_diffrn_reflns_limit_l_min -21
_diffrn_reflns_number 15791
_diffrn_reflns_theta_full 24.93
_diffrn_reflns_theta_max 24.93
_diffrn_reflns_theta_min 1.13
_exptl_absorpt_coefficient_mu 0.426
_exptl_absorpt_correction_T_max 0.9790
_exptl_absorpt_correction_T_min 0.9046
_exptl_absorpt_correction_type multi-scan
_exptl_crystal_colour brown(dark)
_exptl_crystal_density_diffrn 1.332
_exptl_crystal_density_method 'not measured'
_exptl_crystal_description prism
_exptl_crystal_F_000 943
_exptl_crystal_size_max 0.24
_exptl_crystal_size_mid 0.15
_exptl_crystal_size_min 0.05
_platon_squeeze_details ' ?'
_refine_diff_density_max 0.849
_refine_diff_density_min -0.331
_refine_diff_density_rms 0.064
_refine_ls_extinction_method none
_refine_ls_goodness_of_fit_ref 0.947
_refine_ls_hydrogen_treatment constr
_refine_ls_matrix_type full
_refine_ls_number_parameters 505
_refine_ls_number_reflns 7759
_refine_ls_number_restraints 0
_refine_ls_restrained_S_all 0.947
_refine_ls_R_factor_all 0.0583
_refine_ls_R_factor_gt 0.0392
_refine_ls_shift/su_max 0.000
_refine_ls_shift/su_mean 0.000
_refine_ls_structure_factor_coef Fsqd
_refine_ls_weighting_details 'calc w=1/[\s^2^(Fo^2^)+(0.0457P)^2^+0.0000P] where P=(Fo^2^+2Fc^2^)/3'
_refine_ls_weighting_scheme calc
_refine_ls_wR_factor_gt 0.0856
_refine_ls_wR_factor_ref 0.0915
_reflns_number_gt 5892
_reflns_number_total 7759
_reflns_threshold_expression >2sigma(I)
_cod_data_source_file c1dt11642h.txt
_cod_data_source_block a11316
_cod_original_cell_volume 2274.27(14)
_cod_database_code 7017466

loop_
_symmetry_equiv_pos_as_xyz
'x, y, z'
'-x, -y, -z'

loop_
_atom_site_label
_atom_site_type_symbol
_atom_site_fract_x
_atom_site_fract_y
_atom_site_fract_z
_atom_site_U_iso_or_equiv
_atom_site_adp_type
_atom_site_occupancy
_atom_site_symmetry_multiplicity
_atom_site_calc_flag
_atom_site_refinement_flags
C1 C 0.0185(3) 0.5559(2) 0.11695(18) 0.0323(8) Uani 1 1 d .
H1 H 0.0585 0.5893 0.0725 0.039 Uiso 1 1 calc R
C2 C -0.0163(3) 0.4508(3) 0.1217(2) 0.0398(8) Uani 1 1 d .
H2 H -0.0054 0.4000 0.0824 0.048 Uiso 1 1 calc R
C3 C -0.0694(3) 0.4362(2) 0.1949(2) 0.0388(9) Uani 1 1 d .
H3 H -0.1024 0.3719 0.2160 0.047 Uiso 1 1 calc R
C4 C 0.1536(4) 0.6811(3) 0.36400(19) 0.0464(9) Uani 1 1 d .
H4 H 0.2133 0.7353 0.3578 0.056 Uiso 1 1 calc R
C5 C 0.1462(4) 0.6034(3) 0.4184(2) 0.0570(11) Uani 1 1 d .
H5 H 0.1980 0.5935 0.4557 0.068 Uiso 1 1 calc R
C6 C 0.0469(4) 0.5430(3) 0.40673(19) 0.0496(10) Uani 1 1 d .
H6 H 0.0171 0.4828 0.4352 0.060 Uiso 1 1 calc R
C7 C -0.2984(4) 0.8219(3) 0.30208(18) 0.0422(9) Uani 1 1 d .
H7 H -0.3034 0.8937 0.2837 0.051 Uiso 1 1 calc R
C8 C -0.4044(4) 0.7774(3) 0.3489(2) 0.0510(10) Uani 1 1 d .
H8 H -0.4929 0.8118 0.3681 0.061 Uiso 1 1 calc R
C9 C -0.3534(4) 0.6742(3) 0.36111(19) 0.0455(9) Uani 1 1 d .
H9 H -0.4011 0.6228 0.3912 0.055 Uiso 1 1 calc R
C10 C 0.3434(3) 0.6305(2) 0.19284(16) 0.0294(7) Uani 1 1 d .
C11 C 0.2960(3) 0.5308(2) 0.21031(17) 0.0366(8) Uani 1 1 d .
H11 H 0.2076 0.5208 0.2049 0.044 Uiso 1 1 calc R
C12 C 0.3745(4) 0.4463(3) 0.23523(18) 0.0421(9) Uani 1 1 d .
H12 H 0.3397 0.3792 0.2476 0.051 Uiso 1 1 calc R
C13 C 0.5051(4) 0.4596(3) 0.24227(17) 0.0435(9) Uani 1 1 d .
H13 H 0.5595 0.4021 0.2601 0.052 Uiso 1 1 calc R
C14 C 0.5545(4) 0.5566(3) 0.22319(19) 0.0463(9) Uani 1 1 d .
H14 H 0.6444 0.5652 0.2265 0.056 Uiso 1 1 calc R
C15 C 0.4754(3) 0.6415(3) 0.19934(17) 0.0371(8) Uani 1 1 d .
H15 H 0.5108 0.7084 0.1872 0.044 Uiso 1 1 calc R
C16 C 0.2657(3) 0.7183(2) 0.06161(16) 0.0301(7) Uani 1 1 d .
C17 C 0.3349(3) 0.6240(3) 0.02680(18) 0.0381(8) Uani 1 1 d .
H17 H 0.3725 0.5690 0.0553 0.046 Uiso 1 1 calc R
C18 C 0.3502(4) 0.6086(3) -0.04909(18) 0.0435(9) Uani 1 1 d .
H18 H 0.3963 0.5431 -0.0721 0.052 Uiso 1 1 calc R
C19 C 0.2977(4) 0.6892(3) -0.09050(19) 0.0488(10) Uani 1 1 d .
H19 H 0.3084 0.6795 -0.1424 0.059 Uiso 1 1 calc R
C20 C 0.2300(4) 0.7834(3) -0.0571(2) 0.0549(11) Uani 1 1 d .
H20 H 0.1939 0.8385 -0.0860 0.066 Uiso 1 1 calc R
C21 C 0.2142(4) 0.7987(3) 0.01822(19) 0.0438(9) Uani 1 1 d .
H21 H 0.1677 0.8644 0.0407 0.053 Uiso 1 1 calc R
C22 C 0.3289(3) 0.8583(2) 0.16676(19) 0.0352(8) Uani 1 1 d .
C23 C 0.4261(4) 0.8887(3) 0.1071(2) 0.0468(9) Uani 1 1 d .
H23 H 0.4391 0.8527 0.0607 0.056 Uiso 1 1 calc R
C24 C 0.5042(4) 0.9713(3) 0.1148(2) 0.0586(11) Uani 1 1 d .
H24 H 0.5706 0.9908 0.0740 0.070 Uiso 1 1 calc R
C25 C 0.4843(4) 1.0238(3) 0.1814(3) 0.0589(11) Uani 1 1 d .
H25 H 0.5370 1.0803 0.1865 0.071 Uiso 1 1 calc R
C26 C 0.3893(4) 0.9960(3) 0.2408(2) 0.0528(10) Uani 1 1 d .
H26 H 0.3767 1.0332 0.2867 0.063 Uiso 1 1 calc R
C27 C 0.3111(3) 0.9131(3) 0.2342(2) 0.0424(9) Uani 1 1 d .
H27 H 0.2457 0.8939 0.2756 0.051 Uiso 1 1 calc R
C28 C -0.0196(3) 0.9817(2) 0.22957(17) 0.0344(8) Uani 1 1 d .
C29 C -0.0150(4) 1.0970(3) 0.25321(19) 0.0457(9) Uani 1 1 d .
C30 C 0.0449(4) 1.1225(3) 0.31720(19) 0.0433(9) Uani 1 1 d .
C31 C 0.0501(4) 1.0552(3) 0.37751(19) 0.0524(10) Uani 1 1 d .
H31 H 0.0189 0.9860 0.3783 0.063 Uiso 1 1 calc R
C32 C 0.1003(4) 1.0885(3) 0.4364(2) 0.0644(12) Uani 1 1 d .
H32 H 0.1027 1.0417 0.4774 0.077 Uiso 1 1 calc R
C33 C 0.1473(4) 1.1887(3) 0.4368(2) 0.0588(11) Uani 1 1 d .
C34 C 0.1994(5) 1.2237(4) 0.5032(2) 0.0876(16) Uani 1 1 d .
H34A H 0.1894 1.1676 0.5412 0.131 Uiso 1 1 calc R
H34B H 0.1473 1.2918 0.5236 0.131 Uiso 1 1 calc R
H34C H 0.2949 1.2342 0.4876 0.131 Uiso 1 1 calc R
C35 C 0.1467(4) 1.2527(3) 0.3756(2) 0.0592(11) Uani 1 1 d .
H35 H 0.1831 1.3199 0.3735 0.071 Uiso 1 1 calc R
C36 C 0.0945(4) 1.2220(3) 0.3170(2) 0.0533(10) Uani 1 1 d .
H36 H 0.0924 1.2693 0.2762 0.064 Uiso 1 1 calc R
C37 C -0.0608(3) 0.9588(2) 0.16501(17) 0.0354(8) Uani 1 1 d .
H37 H -0.0858 1.0138 0.1326 0.042 Uiso 1 1 calc R
C38 C -0.0629(3) 0.8484(2) 0.15120(16) 0.0274(7) Uani 1 1 d .
C39 C -0.1295(3) 0.8212(2) 0.09071(16) 0.0276(7) Uani 1 1 d .
C40 C -0.1183(3) 0.8813(3) 0.02542(17) 0.0384(8) Uani 1 1 d .
H40 H -0.0697 0.9426 0.0205 0.046 Uiso 1 1 calc R
C41 C -0.1759(3) 0.8541(3) -0.03211(18) 0.0416(9) Uani 1 1 d .
H41 H -0.1628 0.8950 -0.0764 0.050 Uiso 1 1 calc R
C42 C -0.2524(3) 0.7681(3) -0.02636(18) 0.0374(8) Uani 1 1 d .
C43 C -0.3149(4) 0.7390(3) -0.0893(2) 0.0590(11) Uani 1 1 d .
H43A H -0.2916 0.7886 -0.1305 0.089 Uiso 1 1 calc R
H43B H -0.4133 0.7449 -0.0726 0.089 Uiso 1 1 calc R
H43C H -0.2805 0.6645 -0.1057 0.089 Uiso 1 1 calc R
C44 C -0.2692(3) 0.7114(3) 0.03888(19) 0.0390(8) Uani 1 1 d .
H44 H -0.3236 0.6535 0.0446 0.047 Uiso 1 1 calc R
C45 C -0.2090(3) 0.7359(2) 0.09701(17) 0.0322(8) Uani 1 1 d .
H45 H -0.2222 0.6944 0.1410 0.039 Uiso 1 1 calc R
N1 N -0.0125(2) 0.60358(18) 0.18397(13) 0.0277(6) Uani 1 1 d .
N2 N -0.0674(3) 0.52813(19) 0.23269(14) 0.0325(6) Uani 1 1 d .
N3 N 0.0654(3) 0.66991(19) 0.32112(14) 0.0326(6) Uani 1 1 d .
N4 N -0.0003(3) 0.5840(2) 0.34816(14) 0.0364(7) Uani 1 1 d .
N5 N -0.1896(3) 0.7493(2) 0.28698(13) 0.0323(6) Uani 1 1 d .
N6 N -0.2235(3) 0.6566(2) 0.32340(14) 0.0352(7) Uani 1 1 d .
O1 O 0.0144(2) 0.90287(15) 0.27014(11) 0.0321(5) Uani 1 1 d .
O2 O -0.0576(3) 1.17042(19) 0.21683(16) 0.0767(10) Uani 1 1 d .
P1 P 0.23389(8) 0.74264(6) 0.16174(4) 0.0287(2) Uani 1 1 d .
Ru1 Ru 0.00848(3) 0.753675(19) 0.224880(13) 0.02646(9) Uani 1 1 d .
B1 B -0.1183(4) 0.5563(3) 0.3156(2) 0.0375(10) Uani 1 1 d .
H1A H -0.1592 0.4939 0.3425 0.045 Uiso 1 1 calc R

loop_
_atom_site_aniso_label
_atom_site_aniso_U_11
_atom_site_aniso_U_22
_atom_site_aniso_U_33
_atom_site_aniso_U_23
_atom_site_aniso_U_13
_atom_site_aniso_U_12
C1 0.0310(19) 0.0279(17) 0.040(2) -0.0030(15) -0.0115(16) -0.0031(15)
C2 0.042(2) 0.0317(18) 0.048(2) -0.0114(16) -0.0133(18) -0.0054(17)
C3 0.039(2) 0.0235(17) 0.060(2) -0.0002(16) -0.0225(19) -0.0070(16)
C4 0.053(2) 0.049(2) 0.046(2) 0.0055(18) -0.026(2) -0.0123(19)
C5 0.074(3) 0.064(3) 0.043(2) 0.017(2) -0.034(2) -0.012(2)
C6 0.073(3) 0.041(2) 0.040(2) 0.0177(17) -0.024(2) -0.010(2)
C7 0.043(2) 0.039(2) 0.041(2) -0.0074(17) -0.0067(18) 0.0077(18)
C8 0.037(2) 0.066(3) 0.045(2) -0.009(2) 0.0015(18) -0.002(2)
C9 0.043(2) 0.053(2) 0.039(2) -0.0009(18) 0.0010(18) -0.019(2)
C10 0.0311(19) 0.0273(16) 0.0297(18) -0.0036(14) -0.0094(15) 0.0037(15)
C11 0.037(2) 0.0323(18) 0.043(2) -0.0004(15) -0.0147(17) 0.0009(16)
C12 0.048(2) 0.0302(18) 0.046(2) 0.0062(16) -0.0094(18) 0.0016(17)
C13 0.049(2) 0.048(2) 0.0316(19) -0.0041(16) -0.0164(18) 0.0164(19)
C14 0.040(2) 0.052(2) 0.053(2) -0.0034(19) -0.0256(19) -0.0014(19)
C15 0.038(2) 0.0366(19) 0.038(2) -0.0017(15) -0.0127(17) -0.0031(17)
C16 0.0284(18) 0.0296(17) 0.0331(18) 0.0022(14) -0.0080(15) -0.0039(15)
C17 0.042(2) 0.0327(18) 0.042(2) 0.0028(15) -0.0147(17) -0.0032(17)
C18 0.053(2) 0.039(2) 0.037(2) -0.0081(16) -0.0092(18) -0.0013(18)
C19 0.047(2) 0.066(3) 0.032(2) 0.0013(19) -0.0108(18) -0.001(2)
C20 0.056(3) 0.063(3) 0.037(2) 0.0122(19) -0.0071(19) 0.019(2)
C21 0.047(2) 0.0362(19) 0.042(2) 0.0041(16) -0.0033(18) 0.0096(17)
C22 0.0310(19) 0.0258(17) 0.050(2) -0.0007(15) -0.0121(17) -0.0034(15)
C23 0.041(2) 0.037(2) 0.063(3) 0.0016(18) -0.0068(19) -0.0091(18)
C24 0.050(3) 0.044(2) 0.079(3) 0.009(2) -0.003(2) -0.019(2)
C25 0.050(3) 0.040(2) 0.092(3) 0.001(2) -0.021(3) -0.018(2)
C26 0.052(3) 0.043(2) 0.070(3) -0.014(2) -0.021(2) -0.012(2)
C27 0.038(2) 0.039(2) 0.053(2) -0.0021(17) -0.0110(18) -0.0097(17)
C28 0.041(2) 0.0259(17) 0.0363(19) -0.0009(15) -0.0081(16) -0.0035(16)
C29 0.068(3) 0.0286(19) 0.045(2) 0.0025(16) -0.021(2) -0.0074(19)
C30 0.054(2) 0.0326(19) 0.043(2) -0.0082(16) -0.0087(19) -0.0056(18)
C31 0.078(3) 0.042(2) 0.040(2) -0.0044(17) -0.013(2) -0.020(2)
C32 0.097(4) 0.059(3) 0.043(2) -0.001(2) -0.020(2) -0.023(3)
C33 0.059(3) 0.063(3) 0.057(3) -0.025(2) -0.017(2) -0.006(2)
C34 0.111(4) 0.093(4) 0.072(3) -0.031(3) -0.042(3) -0.021(3)
C35 0.072(3) 0.039(2) 0.072(3) -0.010(2) -0.024(2) -0.012(2)
C36 0.071(3) 0.034(2) 0.058(2) -0.0047(18) -0.019(2) -0.009(2)
C37 0.046(2) 0.0264(17) 0.0357(19) 0.0060(14) -0.0139(17) -0.0029(16)
C38 0.0253(17) 0.0276(16) 0.0279(17) 0.0007(13) -0.0013(14) -0.0051(14)
C39 0.0268(18) 0.0259(16) 0.0302(17) 0.0013(13) -0.0071(14) -0.0013(14)
C40 0.045(2) 0.0372(19) 0.038(2) 0.0093(15) -0.0129(17) -0.0184(17)
C41 0.047(2) 0.048(2) 0.0322(19) 0.0114(16) -0.0124(17) -0.0107(19)
C42 0.034(2) 0.042(2) 0.039(2) -0.0041(16) -0.0163(17) 0.0004(17)
C43 0.067(3) 0.067(3) 0.054(2) -0.006(2) -0.034(2) -0.014(2)
C44 0.034(2) 0.0312(18) 0.056(2) 0.0026(16) -0.0167(18) -0.0094(16)
C45 0.0300(19) 0.0300(17) 0.0375(19) 0.0064(14) -0.0085(16) -0.0055(15)
N1 0.0284(15) 0.0249(13) 0.0311(15) 0.0024(11) -0.0096(12) -0.0019(12)
N2 0.0372(17) 0.0251(14) 0.0384(16) 0.0057(12) -0.0123(13) -0.0093(13)
N3 0.0371(16) 0.0276(14) 0.0352(15) 0.0039(12) -0.0128(13) -0.0032(13)
N4 0.0479(18) 0.0302(15) 0.0352(16) 0.0073(12) -0.0156(14) -0.0104(14)
N5 0.0385(17) 0.0275(14) 0.0324(15) 0.0020(12) -0.0091(13) -0.0074(13)
N6 0.0370(17) 0.0358(16) 0.0330(15) 0.0017(12) -0.0042(13) -0.0109(14)
O1 0.0430(14) 0.0241(11) 0.0323(12) 0.0016(9) -0.0139(11) -0.0055(10)
O2 0.141(3) 0.0249(14) 0.080(2) 0.0031(13) -0.062(2) -0.0073(16)
P1 0.0315(5) 0.0231(4) 0.0324(5) 0.0012(3) -0.0093(4) -0.0027(4)
Ru1 0.03185(16) 0.02044(13) 0.02848(15) 0.00234(10) -0.00920(11) -0.00394(11)
B1 0.042(3) 0.031(2) 0.041(2) 0.0067(17) -0.009(2) -0.0119(19)

loop_
_atom_type_symbol
_atom_type_description
_atom_type_scat_dispersion_real
_atom_type_scat_dispersion_imag
_atom_type_scat_source
C C 0.0033 0.0016 'International Tables Vol C Tables 4.2.6.8 and 6.1.1.4'
H H 0.0000 0.0000 'International Tables Vol C Tables 4.2.6.8 and 6.1.1.4'
N N 0.0061 0.0033 'International Tables Vol C Tables 4.2.6.8 and 6.1.1.4'
O O 0.0106 0.0060 'International Tables Vol C Tables 4.2.6.8 and 6.1.1.4'
P P 0.1023 0.0942 'International Tables Vol C Tables 4.2.6.8 and 6.1.1.4'
Ru Ru -1.2594 0.8363 'International Tables Vol C Tables 4.2.6.8 and 6.1.1.4'
B B 0.0013 0.0007 'International Tables Vol C Tables 4.2.6.8 and 6.1.1.4'

loop_
_geom_angle_atom_site_label_1
_geom_angle_atom_site_label_2
_geom_angle_atom_site_label_3
_geom_angle
N1 C1 C2 110.5(3)
N1 C1 H1 124.7
C2 C1 H1 124.7
C3 C2 C1 105.2(3)
C3 C2 H2 127.4
C1 C2 H2 127.4
N2 C3 C2 109.0(3)
N2 C3 H3 125.5
C2 C3 H3 125.5
N3 C4 C5 111.0(3)
N3 C4 H4 124.5
C5 C4 H4 124.5
C4 C5 C6 104.7(3)
C4 C5 H5 127.6
C6 C5 H5 127.6
N4 C6 C5 108.3(3)
N4 C6 H6 125.8
C5 C6 H6 125.8
N5 C7 C8 110.2(3)
N5 C7 H7 124.9
C8 C7 H7 124.9
C9 C8 C7 105.1(3)
C9 C8 H8 127.5
C7 C8 H8 127.5
N6 C9 C8 109.0(3)
N6 C9 H9 125.5
C8 C9 H9 125.5
C11 C10 C15 117.8(3)
C11 C10 P1 120.1(2)
C15 C10 P1 122.0(2)
C12 C11 C10 121.4(3)
C12 C11 H11 119.3
C10 C11 H11 119.3
C11 C12 C13 119.8(3)
C11 C12 H12 120.1
C13 C12 H12 120.1
C14 C13 C12 119.3(3)
C14 C13 H13 120.3
C12 C13 H13 120.3
C15 C14 C13 120.9(3)
C15 C14 H14 119.6
C13 C14 H14 119.6
C14 C15 C10 120.7(3)
C14 C15 H15 119.6
C10 C15 H15 119.6
C17 C16 C21 118.2(3)
C17 C16 P1 124.0(2)
C21 C16 P1 117.8(2)
C16 C17 C18 121.1(3)
C16 C17 H17 119.4
C18 C17 H17 119.4
C19 C18 C17 119.4(3)
C19 C18 H18 120.3
C17 C18 H18 120.3
C20 C19 C18 120.3(3)
C20 C19 H19 119.8
C18 C19 H19 119.8
C19 C20 C21 120.4(3)
C19 C20 H20 119.8
C21 C20 H20 119.8
C20 C21 C16 120.6(3)
C20 C21 H21 119.7
C16 C21 H21 119.7
C27 C22 C23 118.4(3)
C27 C22 P1 119.0(3)
C23 C22 P1 122.5(3)
C24 C23 C22 120.9(4)
C24 C23 H23 119.6
C22 C23 H23 119.6
C25 C24 C23 119.5(4)
C25 C24 H24 120.2
C23 C24 H24 120.2
C24 C25 C26 120.9(3)
C24 C25 H25 119.6
C26 C25 H25 119.6
C25 C26 C27 120.3(4)
C25 C26 H26 119.8
C27 C26 H26 119.8
C26 C27 C22 120.0(3)
C26 C27 H27 120.0
C22 C27 H27 120.0
O1 C28 C37 118.9(3)
O1 C28 C29 119.5(3)
C37 C28 C29 121.6(3)
O2 C29 C30 119.7(3)
O2 C29 C28 118.2(3)
C30 C29 C28 122.1(3)
C36 C30 C31 118.3(3)
C36 C30 C29 117.3(3)
C31 C30 C29 124.3(3)
C32 C31 C30 120.2(3)
C32 C31 H31 119.9
C30 C31 H31 119.9
C31 C32 C33 121.4(4)
C31 C32 H32 119.3
C33 C32 H32 119.3
C35 C33 C32 117.7(3)
C35 C33 C34 122.3(4)
C32 C33 C34 120.0(4)
C33 C34 H34A 109.5
C33 C34 H34B 109.5
H34A C34 H34B 109.5
C33 C34 H34C 109.5
H34A C34 H34C 109.5
H34B C34 H34C 109.5
C33 C35 C36 121.7(4)
C33 C35 H35 119.1
C36 C35 H35 119.1
C35 C36 C30 120.5(4)
C35 C36 H36 119.8
C30 C36 H36 119.8
C28 C37 C38 115.1(3)
C28 C37 H37 122.4
C38 C37 H37 122.4
C37 C38 C39 116.8(3)
C37 C38 Ru1 112.6(2)
C39 C38 Ru1 130.3(2)
C45 C39 C40 116.7(3)
C45 C39 C38 121.6(3)
C40 C39 C38 121.7(3)
C41 C40 C39 121.9(3)
C41 C40 H40 119.0
C39 C40 H40 119.0
C40 C41 C42 121.1(3)
C40 C41 H41 119.4
C42 C41 H41 119.4
C44 C42 C41 117.4(3)
C44 C42 C43 121.7(3)
C41 C42 C43 120.8(3)
C42 C43 H43A 109.5
C42 C43 H43B 109.5
H43A C43 H43B 109.5
C42 C43 H43C 109.5
H43A C43 H43C 109.5
H43B C43 H43C 109.5
C42 C44 C45 122.3(3)
C42 C44 H44 118.9
C45 C44 H44 118.9
C44 C45 C39 120.3(3)
C44 C45 H45 119.8
C39 C45 H45 119.8
C1 N1 N2 106.3(2)
C1 N1 Ru1 135.0(2)
N2 N1 Ru1 118.69(18)
C3 N2 N1 109.0(2)
C3 N2 B1 130.4(3)
N1 N2 B1 120.6(2)
C4 N3 N4 106.2(2)
C4 N3 Ru1 136.0(2)
N4 N3 Ru1 117.84(18)
C6 N4 N3 109.8(2)
C6 N4 B1 130.6(3)
N3 N4 B1 119.3(2)
C7 N5 N6 106.9(3)
C7 N5 Ru1 133.6(2)
N6 N5 Ru1 119.4(2)
C9 N6 N5 108.8(3)
C9 N6 B1 131.9(3)
N5 N6 B1 119.3(3)
C28 O1 Ru1 112.72(18)
C22 P1 C16 101.71(14)
C22 P1 C10 101.71(14)
C16 P1 C10 102.46(14)
C22 P1 Ru1 118.84(11)
C16 P1 Ru1 116.24(10)
C10 P1 Ru1 113.54(10)
C38 Ru1 O1 80.41(10)
C38 Ru1 N1 99.49(10)
O1 Ru1 N1 175.61(9)
C38 Ru1 N5 90.07(11)
O1 Ru1 N5 90.15(9)
N1 Ru1 N5 85.47(9)
C38 Ru1 N3 169.69(11)
O1 Ru1 N3 91.61(8)
N1 Ru1 N3 87.97(9)
N5 Ru1 N3 83.39(10)
C38 Ru1 P1 95.14(9)
O1 Ru1 P1 92.85(6)
N1 Ru1 P1 91.53(7)
N5 Ru1 P1 174.36(7)
N3 Ru1 P1 91.74(7)
N4 B1 N6 108.1(3)
N4 B1 N2 109.3(3)
N6 B1 N2 108.9(3)
N4 B1 H1A 110.2
N6 B1 H1A 110.2
N2 B1 H1A 110.2

loop_
_geom_bond_atom_site_label_1
_geom_bond_atom_site_label_2
_geom_bond_distance
C1 N1 1.342(4)
C1 C2 1.390(4)
C1 H1 0.9500
C2 C3 1.366(5)
C2 H2 0.9500
C3 N2 1.353(4)
C3 H3 0.9500
C4 N3 1.337(4)
C4 C5 1.380(5)
C4 H4 0.9500
C5 C6 1.382(5)
C5 H5 0.9500
C6 N4 1.344(4)
C6 H6 0.9500
C7 N5 1.329(4)
C7 C8 1.398(5)
C7 H7 0.9500
C8 C9 1.361(5)
C8 H8 0.9500
C9 N6 1.355(4)
C9 H9 0.9500
C10 C11 1.391(4)
C10 C15 1.398(4)
C10 P1 1.844(3)
C11 C12 1.378(4)
C11 H11 0.9500
C12 C13 1.395(5)
C12 H12 0.9500
C13 C14 1.374(5)
C13 H13 0.9500
C14 C15 1.376(4)
C14 H14 0.9500
C15 H15 0.9500
C16 C17 1.388(4)
C16 C21 1.395(4)
C16 P1 1.834(3)
C17 C18 1.392(4)
C17 H17 0.9500
C18 C19 1.379(5)
C18 H18 0.9500
C19 C20 1.372(5)
C19 H19 0.9500
C20 C21 1.381(5)
C20 H20 0.9500
C21 H21 0.9500
C22 C27 1.398(4)
C22 C23 1.398(5)
C22 P1 1.839(3)
C23 C24 1.398(4)
C23 H23 0.9500
C24 C25 1.368(5)
C24 H24 0.9500
C25 C26 1.373(5)
C25 H25 0.9500
C26 C27 1.397(4)
C26 H26 0.9500
C27 H27 0.9500
C28 O1 1.284(3)
C28 C37 1.390(4)
C28 C29 1.514(4)
C29 O2 1.218(4)
C29 C30 1.495(4)
C30 C36 1.390(4)
C30 C31 1.390(5)
C31 C32 1.385(5)
C31 H31 0.9500
C32 C33 1.387(5)
C32 H32 0.9500
C33 C35 1.374(5)
C33 C34 1.523(5)
C34 H34A 0.9800
C34 H34B 0.9800
C34 H34C 0.9800
C35 C36 1.380(5)
C35 H35 0.9500
C36 H36 0.9500
C37 C38 1.404(4)
C37 H37 0.9500
C38 C39 1.487(4)
C38 Ru1 1.984(3)
C39 C45 1.398(4)
C39 C40 1.400(4)
C40 C41 1.382(4)
C40 H40 0.9500
C41 C42 1.386(4)
C41 H41 0.9500
C42 C44 1.376(4)
C42 C43 1.506(4)
C43 H43A 0.9800
C43 H43B 0.9800
C43 H43C 0.9800
C44 C45 1.399(4)
C44 H44 0.9500
C45 H45 0.9500
N1 N2 1.374(3)
N1 Ru1 2.075(2)
N2 B1 1.542(4)
N3 N4 1.360(3)
N3 Ru1 2.195(2)
N4 B1 1.529(4)
N5 N6 1.367(3)
N5 Ru1 2.109(3)
N6 B1 1.534(5)
O1 Ru1 2.0593(19)
P1 Ru1 2.3378(9)
B1 H1A 1.0000

loop_
_platon_squeeze_void_nr
_platon_squeeze_void_average_x
_platon_squeeze_void_average_y
_platon_squeeze_void_average_z
_platon_squeeze_void_volume
_platon_squeeze_void_count_electrons
1 0.500 0.708 0.500 400.0 78.9
